data_7041857
loop_
_publ_author_name
'Liu, Liu Leo'
'Zhu, Diya'
'Cao, Levy L.'
'Stephan, Douglas W.'

_publ_section_title
;
 N-Heterocyclic carbene stabilized parent sulfenyl, selenenyl, and
 tellurenyl cations (XH(+), X = S, Se, Te).
;
_journal_issue 10
_journal_name_full 'Dalton transactions (Cambridge, England : 2003)'
_journal_page_first 3095
_journal_page_last 3099
_journal_paper_doi 10.1039/c7dt00186j
_journal_volume 46
_journal_year 2017
_chemical_formula_sum 'C29 H39 F3 N2 O3 S Se'
_chemical_formula_weight 631.64
_space_group_crystal_system orthorhombic
_space_group_IT_number 61
_space_group_name_Hall '-P 2ac 2ab'
_space_group_name_H-M_alt 'P b c a'
_symmetry_space_group_name_Hall '-P 2ac 2ab'
_symmetry_space_group_name_H-M 'P b c a'
_atom_sites_solution_hydrogens geom
_audit_creation_method SHELXL-2014/7
_audit_update_record
;
2017-01-13 deposited with the CCDC.
2017-01-26 downloaded from the CCDC.
;
_cell_angle_alpha 90
_cell_angle_beta 90
_cell_angle_gamma 90
_cell_formula_units_Z 8
_cell_length_a 16.1430(16)
_cell_length_b 17.3306(17)
_cell_length_c 21.714(2)
_cell_measurement_reflns_used 9813
_cell_measurement_temperature 150(2)
_cell_measurement_theta_max 26.70
_cell_measurement_theta_min 2.26
_cell_volume 6074.9(10)
_computing_structure_refinement 'SHELXL-2014/7 (Sheldrick, 2014)'
_diffrn_ambient_temperature 150(2)
_diffrn_measured_fraction_theta_full 1.000
_diffrn_measured_fraction_theta_max 0.997
_diffrn_measurement_device_type 'Bruker APEX-II CCD'
_diffrn_measurement_method '\f and \w scans'
_diffrn_radiation_type MoK\a
_diffrn_radiation_wavelength 0.71073
_diffrn_reflns_av_R_equivalents 0.0538
_diffrn_reflns_av_unetI/netI 0.0363
_diffrn_reflns_Laue_measured_fraction_full 1.000
_diffrn_reflns_Laue_measured_fraction_max 0.997
_diffrn_reflns_limit_h_max 21
_diffrn_reflns_limit_h_min -15
_diffrn_reflns_limit_k_max 21
_diffrn_reflns_limit_k_min -22
_diffrn_reflns_limit_l_max 28
_diffrn_reflns_limit_l_min -25
_diffrn_reflns_number 53460
_diffrn_reflns_point_group_measured_fraction_full 1.000
_diffrn_reflns_point_group_measured_fraction_max 0.997
_diffrn_reflns_theta_full 25.242
_diffrn_reflns_theta_max 27.614
_diffrn_reflns_theta_min 1.963
_exptl_absorpt_coefficient_mu 1.355
_exptl_absorpt_correction_T_max 0.7456
_exptl_absorpt_correction_T_min 0.7059
_exptl_absorpt_correction_type multi-scan
_exptl_crystal_colour colorless
_exptl_crystal_density_diffrn 1.381
_exptl_crystal_description block
_exptl_crystal_F_000 2624
_exptl_crystal_size_max 0.240
_exptl_crystal_size_mid 0.190
_exptl_crystal_size_min 0.170
_refine_diff_density_max 1.623
_refine_diff_density_min -0.553
_refine_diff_density_rms 0.072
_refine_ls_extinction_method none
_refine_ls_goodness_of_fit_ref 1.023
_refine_ls_hydrogen_treatment constr
_refine_ls_matrix_type full
_refine_ls_number_parameters 380
_refine_ls_number_reflns 7045
_refine_ls_number_restraints 0
_refine_ls_restrained_S_all 1.023
_refine_ls_R_factor_all 0.0650
_refine_ls_R_factor_gt 0.0412
_refine_ls_shift/su_max 0.001
_refine_ls_shift/su_mean 0.000
_refine_ls_structure_factor_coef Fsqd
_refine_ls_weighting_details 'w=1/[\s^2^(Fo^2^)+(0.0481P)^2^+6.0730P] where P=(Fo^2^+2Fc^2^)/3'
_refine_ls_weighting_scheme calc
_refine_ls_wR_factor_gt 0.0954
_refine_ls_wR_factor_ref 0.1057
_reflns_Friedel_coverage 0.000
_reflns_number_gt 5236
_reflns_number_total 7045
_reflns_threshold_expression 'I > 2\s(I)'
_cod_data_source_file c7dt00186j2.cif
_cod_data_source_block LIU002_0m_a
_cod_depositor_comments 'Adding full bibliography for 7041853--7041857.cif.'
_cod_original_cell_volume 6075.0(10)
_cod_database_code 7041857
_shelx_shelxl_version_number 2014/7
_shelx_space_group_comment
;
The symmetry employed for this shelxl refinement is uniquely defined
by the following loop, which should always be used as a source of
symmetry information in preference to the above space-group names.
They are only intended as comments.
;
_shelx_estimated_absorpt_t_min 0.737
_shelx_estimated_absorpt_t_max 0.802

loop_
_space_group_symop_operation_xyz
'x, y, z'
'-x+1/2, -y, z+1/2'
'-x, y+1/2, -z+1/2'
'x+1/2, -y+1/2, -z'
'-x, -y, -z'
'x-1/2, y, -z-1/2'
'x, -y-1/2, z-1/2'
'-x-1/2, y-1/2, z'

loop_
_atom_site_label
_atom_site_type_symbol
_atom_site_fract_x
_atom_site_fract_y
_atom_site_fract_z
_atom_site_U_iso_or_equiv
_atom_site_adp_type
_atom_site_occupancy
_atom_site_site_symmetry_order
_atom_site_calc_flag
_atom_site_refinement_flags_posn
_atom_site_refinement_flags_adp
_atom_site_refinement_flags_occupancy
_atom_site_disorder_assembly
_atom_site_disorder_group
S01 S 0.33042(4) 0.37932(4) 0.40435(3) 0.02958(16) Uani 1 1 d . . . . .
N003 N 0.39793(11) 0.24916(11) 0.60900(9) 0.0150(4) Uani 1 1 d . . . . .
O2 O 0.29850(13) 0.39300(13) 0.34364(9) 0.0392(5) Uani 1 1 d . . . . .
N005 N 0.30235(12) 0.32749(11) 0.63916(9) 0.0176(4) Uani 1 1 d . . . . .
O3 O 0.38000(15) 0.31196(12) 0.41090(11) 0.0497(6) Uani 1 1 d . . . . .
C007 C 0.34300(14) 0.26264(13) 0.65409(10) 0.0155(5) Uani 1 1 d . . . . .
C008 C 0.44734(14) 0.17970(13) 0.60180(10) 0.0157(5) Uani 1 1 d . . . . .
C009 C 0.33247(15) 0.35412(14) 0.58289(11) 0.0223(5) Uani 1 1 d . . . . .
H00A H 0.3139 0.3986 0.5613 0.027 Uiso 1 1 calc R U . . .
C00A C 0.39144(16) 0.30629(14) 0.56511(11) 0.0230(5) Uani 1 1 d . . . . .
H00B H 0.4236 0.3105 0.5286 0.028 Uiso 1 1 calc R U . . .
C00B C 0.40845(14) 0.11527(13) 0.57661(11) 0.0177(5) Uani 1 1 d . . . . .
C00C C 0.15387(15) 0.34456(15) 0.65010(11) 0.0223(5) Uani 1 1 d . . . . .
C00D C 0.53079(14) 0.18181(14) 0.61863(11) 0.0183(5) Uani 1 1 d . . . . .
C00E C 0.23303(14) 0.36159(14) 0.67172(11) 0.0190(5) Uani 1 1 d . . . . .
C00F C 0.45708(16) 0.05014(14) 0.56859(12) 0.0240(5) Uani 1 1 d . . . . .
H00C H 0.4330 0.0048 0.5517 0.029 Uiso 1 1 calc R U . . .
C00G C 0.24890(15) 0.41229(15) 0.71998(11) 0.0216(5) Uani 1 1 d . . . . .
C00H C 0.31889(15) 0.11634(14) 0.55577(12) 0.0230(5) Uani 1 1 d . . . . .
H00D H 0.2905 0.1595 0.5778 0.028 Uiso 1 1 calc R U . . .
O1 O 0.27265(16) 0.3914(2) 0.45296(11) 0.0781(10) Uani 1 1 d . . . . .
C00J C 0.53938(16) 0.04988(15) 0.58460(12) 0.0262(6) Uani 1 1 d . . . . .
H00E H 0.5714 0.0045 0.5787 0.031 Uiso 1 1 calc R U . . .
C00L C 0.08860(16) 0.38115(17) 0.67934(13) 0.0323(6) Uani 1 1 d . . . . .
H00F H 0.0335 0.3710 0.6662 0.039 Uiso 1 1 calc R U . . .
C00M C 0.13731(16) 0.28857(15) 0.59775(12) 0.0269(6) Uani 1 1 d . . . . .
H00G H 0.1897 0.2832 0.5735 0.032 Uiso 1 1 calc R U . . .
C00N C 0.57592(15) 0.11472(15) 0.60904(12) 0.0248(6) Uani 1 1 d . . . . .
H00H H 0.6330 0.1136 0.6195 0.030 Uiso 1 1 calc R U . . .
C00P C 0.10188(17) 0.43211(18) 0.72711(13) 0.0350(7) Uani 1 1 d . . . . .
H00I H 0.0561 0.4567 0.7463 0.042 Uiso 1 1 calc R U . . .
C00Q C 0.57240(16) 0.25334(16) 0.64398(12) 0.0267(6) Uani 1 1 d . . . . .
H00J H 0.5285 0.2889 0.6599 0.032 Uiso 1 1 calc R U . . .
C00R C 0.33491(16) 0.42996(16) 0.74363(13) 0.0287(6) Uani 1 1 d . . . . .
H00K H 0.3751 0.3966 0.7208 0.034 Uiso 1 1 calc R U . . .
C00T C 0.63155(18) 0.23472(19) 0.69658(15) 0.0398(7) Uani 1 1 d . . . . .
H00L H 0.6570 0.2825 0.7116 0.060 Uiso 1 1 calc R U . . .
H00M H 0.6008 0.2101 0.7302 0.060 Uiso 1 1 calc R U . . .
H00N H 0.6748 0.1996 0.6818 0.060 Uiso 1 1 calc R U . . .
C00U C 0.6205(2) 0.29529(18) 0.59342(16) 0.0450(8) Uani 1 1 d . . . . .
H00O H 0.6470 0.3413 0.6107 0.067 Uiso 1 1 calc R U . . .
H00P H 0.6631 0.2608 0.5767 0.067 Uiso 1 1 calc R U . . .
H00Q H 0.5824 0.3106 0.5605 0.067 Uiso 1 1 calc R U . . .
C00V C 0.31268(19) 0.1323(2) 0.48734(15) 0.0439(8) Uani 1 1 d . . . . .
H00R H 0.2543 0.1327 0.4750 0.066 Uiso 1 1 calc R U . . .
H00S H 0.3376 0.1825 0.4782 0.066 Uiso 1 1 calc R U . . .
H00T H 0.3421 0.0919 0.4645 0.066 Uiso 1 1 calc R U . . .
C00W C 0.3580(2) 0.51428(19) 0.73165(17) 0.0481(9) Uani 1 1 d . . . . .
H00U H 0.4139 0.5243 0.7474 0.072 Uiso 1 1 calc R U . . .
H00V H 0.3565 0.5245 0.6873 0.072 Uiso 1 1 calc R U . . .
H00W H 0.3184 0.5481 0.7526 0.072 Uiso 1 1 calc R U . . .
C00X C 0.27392(19) 0.04166(18) 0.57224(17) 0.0466(8) Uani 1 1 d . . . . .
H00X H 0.2786 0.0323 0.6166 0.070 Uiso 1 1 calc R U . . .
H00Y H 0.2153 0.0461 0.5610 0.070 Uiso 1 1 calc R U . . .
H00Z H 0.2989 -0.0014 0.5497 0.070 Uiso 1 1 calc R U . . .
C00Y C 0.1144(2) 0.20922(17) 0.62189(15) 0.0433(8) Uani 1 1 d . . . . .
H01A H 0.1577 0.1910 0.6500 0.065 Uiso 1 1 calc R U . . .
H01B H 0.0615 0.2122 0.6440 0.065 Uiso 1 1 calc R U . . .
H01C H 0.1091 0.1732 0.5873 0.065 Uiso 1 1 calc R U . . .
C00Z C 0.34155(19) 0.4106(2) 0.81213(14) 0.0451(8) Uani 1 1 d . . . . .
H01D H 0.3976 0.4224 0.8267 0.068 Uiso 1 1 calc R U . . .
H01E H 0.3013 0.4414 0.8353 0.068 Uiso 1 1 calc R U . . .
H01F H 0.3300 0.3556 0.8183 0.068 Uiso 1 1 calc R U . . .
C011 C 0.0706(3) 0.3172(2) 0.55429(18) 0.0742(14) Uani 1 1 d . . . . .
H01G H 0.0857 0.3684 0.5388 0.111 Uiso 1 1 calc R U . . .
H01H H 0.0653 0.2813 0.5196 0.111 Uiso 1 1 calc R U . . .
H01I H 0.0177 0.3203 0.5763 0.111 Uiso 1 1 calc R U . . .
C013 C 0.4051(3) 0.4543(2) 0.4151(2) 0.0686(13) Uani 1 1 d . . . . .
F01A F 0.4551(14) 0.4432(11) 0.4618(10) 0.106(5) Uani 0.54(4) 1 d . . P A 1
F02A F 0.4504(12) 0.4653(12) 0.3766(5) 0.078(5) Uani 0.54(4) 1 d . . P A 1
F03A F 0.3889(12) 0.5212(6) 0.4084(9) 0.114(4) Uani 0.54(4) 1 d . . P A 1
F01B F 0.4301(13) 0.4537(11) 0.4748(7) 0.085(5) Uani 0.46(4) 1 d . . P A 2
F02B F 0.4726(8) 0.4424(11) 0.3644(11) 0.078(4) Uani 0.46(4) 1 d . . P A 2
F03B F 0.345(2) 0.5240(7) 0.4172(6) 0.104(6) Uani 0.46(4) 1 d . . P A 2
Se1 Se 0.31966(2) 0.20196(2) 0.72422(2) 0.02260(8) Uani 1 1 d . . . . .
C1 C 0.18090(16) 0.44761(16) 0.74720(13) 0.0292(6) Uani 1 1 d . . . . .
H1B H 0.1891 0.4829 0.7801 0.035 Uiso 1 1 calc R U . . .
C2 C 0.4297(2) 0.1979(3) 0.75778(17) 0.0755(16) Uani 1 1 d . . . . .
H2B H 0.4293 0.1675 0.7958 0.113 Uiso 1 1 calc R U . . .
H2C H 0.4670 0.1737 0.7279 0.113 Uiso 1 1 calc R U . . .
H2D H 0.4489 0.2503 0.7668 0.113 Uiso 1 1 calc R U . . .

loop_
_atom_site_aniso_label
_atom_site_aniso_U_11
_atom_site_aniso_U_22
_atom_site_aniso_U_33
_atom_site_aniso_U_23
_atom_site_aniso_U_13
_atom_site_aniso_U_12
S01 0.0311(3) 0.0394(4) 0.0182(3) 0.0016(3) -0.0033(3) 0.0029(3)
N003 0.0171(9) 0.0148(10) 0.0132(10) 0.0001(8) 0.0016(7) 0.0021(8)
O2 0.0404(12) 0.0565(14) 0.0207(10) 0.0053(10) -0.0073(9) 0.0006(10)
N005 0.0215(10) 0.0177(10) 0.0137(10) -0.0002(8) 0.0033(8) 0.0055(8)
O3 0.0683(16) 0.0344(12) 0.0463(14) 0.0087(10) -0.0071(12) 0.0103(11)
C007 0.0175(11) 0.0167(12) 0.0123(11) -0.0012(9) 0.0001(8) 0.0010(9)
C008 0.0181(11) 0.0152(11) 0.0139(11) 0.0005(9) 0.0027(9) 0.0040(9)
C009 0.0265(13) 0.0210(12) 0.0194(12) 0.0119(10) 0.0019(10) 0.0054(10)
C00A 0.0324(13) 0.0206(13) 0.0161(12) 0.0037(10) 0.0076(10) 0.0008(10)
C00B 0.0200(11) 0.0181(12) 0.0150(11) 0.0029(9) 0.0009(9) 0.0009(9)
C00C 0.0241(12) 0.0249(13) 0.0178(12) -0.0016(10) -0.0005(10) 0.0038(10)
C00D 0.0185(11) 0.0206(12) 0.0157(12) 0.0004(9) 0.0006(9) 0.0012(9)
C00E 0.0206(11) 0.0203(12) 0.0160(12) -0.0004(9) 0.0032(9) 0.0072(9)
C00F 0.0313(13) 0.0150(12) 0.0257(14) -0.0030(10) 0.0004(11) 0.0023(10)
C00G 0.0214(12) 0.0245(13) 0.0190(12) -0.0018(10) -0.0008(10) 0.0051(10)
C00H 0.0197(11) 0.0201(12) 0.0293(14) -0.0061(10) -0.0032(10) -0.0006(10)
O1 0.0492(15) 0.160(3) 0.0245(13) -0.0046(16) 0.0036(11) 0.0239(17)
C00J 0.0320(14) 0.0209(13) 0.0258(14) 0.0005(11) 0.0011(11) 0.0124(11)
C00L 0.0202(12) 0.0464(18) 0.0304(15) -0.0084(13) -0.0024(11) 0.0055(12)
C00M 0.0279(13) 0.0304(15) 0.0225(14) -0.0079(11) -0.0019(11) 0.0002(11)
C00N 0.0197(12) 0.0332(15) 0.0214(13) 0.0025(11) -0.0018(10) 0.0085(11)
C00P 0.0241(13) 0.0464(18) 0.0346(16) -0.0148(14) 0.0047(12) 0.0134(12)
C00Q 0.0205(12) 0.0283(14) 0.0312(15) -0.0077(11) -0.0046(11) -0.0016(11)
C00R 0.0221(13) 0.0332(15) 0.0307(15) -0.0124(12) -0.0023(11) 0.0077(11)
C00T 0.0307(15) 0.0513(19) 0.0373(17) -0.0100(15) -0.0104(13) 0.0016(14)
C00U 0.0486(19) 0.0371(17) 0.049(2) -0.0033(15) 0.0065(15) -0.0181(15)
C00V 0.0393(17) 0.055(2) 0.0373(18) 0.0062(15) -0.0150(14) 0.0074(15)
C00W 0.0335(16) 0.0420(19) 0.069(2) -0.0129(17) -0.0047(16) -0.0047(14)
C00X 0.0338(16) 0.0393(18) 0.067(2) 0.0067(17) -0.0076(15) -0.0161(14)
C00Y 0.053(2) 0.0364(18) 0.0402(19) -0.0063(14) -0.0001(15) -0.0073(15)
C00Z 0.0361(16) 0.064(2) 0.0358(18) -0.0150(16) -0.0153(14) 0.0117(15)
C011 0.120(4) 0.055(2) 0.048(2) -0.0220(18) -0.051(2) 0.034(2)
C013 0.107(4) 0.043(2) 0.056(3) 0.009(2) -0.030(3) -0.025(2)
F01A 0.117(10) 0.118(6) 0.082(9) -0.002(6) -0.071(8) -0.033(6)
F02A 0.073(8) 0.111(11) 0.049(4) 0.017(5) 0.002(4) -0.054(7)
F03A 0.110(8) 0.024(3) 0.208(11) -0.020(5) -0.053(7) 0.010(4)
F01B 0.119(10) 0.098(8) 0.038(4) 0.000(4) -0.018(5) -0.083(9)
F02B 0.035(4) 0.081(7) 0.119(10) 0.021(6) 0.010(4) -0.022(4)
F03B 0.180(17) 0.035(4) 0.098(7) -0.017(3) -0.016(8) 0.034(7)
Se1 0.02173(13) 0.02797(15) 0.01809(13) 0.00656(10) 0.00453(10) 0.00246(10)
C1 0.0272(13) 0.0343(15) 0.0261(14) -0.0136(12) -0.0001(11) 0.0080(12)
C2 0.0313(17) 0.152(5) 0.044(2) 0.058(3) -0.0076(16) -0.006(2)

loop_
_atom_type_symbol
_atom_type_description
_atom_type_scat_dispersion_real
_atom_type_scat_dispersion_imag
_atom_type_scat_source
C C 0.0033 0.0016 'International Tables Vol C Tables 4.2.6.8 and 6.1.1.4'
H H 0.0000 0.0000 'International Tables Vol C Tables 4.2.6.8 and 6.1.1.4'
N N 0.0061 0.0033 'International Tables Vol C Tables 4.2.6.8 and 6.1.1.4'
O O 0.0106 0.0060 'International Tables Vol C Tables 4.2.6.8 and 6.1.1.4'
F F 0.0171 0.0103 'International Tables Vol C Tables 4.2.6.8 and 6.1.1.4'
Se Se -0.0929 2.2259 'International Tables Vol C Tables 4.2.6.8 and 6.1.1.4'
S S 0.1246 0.1234 'International Tables Vol C Tables 4.2.6.8 and 6.1.1.4'

loop_
_geom_angle_atom_site_label_1
_geom_angle_atom_site_label_2
_geom_angle_atom_site_label_3
_geom_angle
O3 S01 O1 114.51(17)
O3 S01 O2 115.43(14)
O1 S01 O2 114.94(14)
O3 S01 C013 101.78(19)
O1 S01 C013 103.7(2)
O2 S01 C013 104.02(17)
C007 N003 C00A 109.22(19)
C007 N003 C008 125.87(19)
C00A N003 C008 124.24(19)
C007 N005 C009 108.58(19)
C007 N005 C00E 126.97(19)
C009 N005 C00E 124.19(19)
N005 C007 N003 107.04(19)
N005 C007 Se1 124.32(16)
N003 C007 Se1 128.56(17)
C00B C008 C00D 124.0(2)
C00B C008 N003 117.33(19)
C00D C008 N003 118.7(2)
C00A C009 N005 107.5(2)
C00A C009 H00A 126.3
N005 C009 H00A 126.3
C009 C00A N003 107.7(2)
C009 C00A H00B 126.2
N003 C00A H00B 126.2
C00F C00B C008 116.5(2)
C00F C00B C00H 120.9(2)
C008 C00B C00H 122.5(2)
C00L C00C C00E 116.5(2)
C00L C00C C00M 120.1(2)
C00E C00C C00M 123.3(2)
C00N C00D C008 116.4(2)
C00N C00D C00Q 120.5(2)
C008 C00D C00Q 123.0(2)
C00G C00E C00C 123.8(2)
C00G C00E N005 118.9(2)
C00C C00E N005 117.2(2)
C00J C00F C00B 121.3(2)
C00J C00F H00C 119.4
C00B C00F H00C 119.4
C1 C00G C00E 117.0(2)
C1 C00G C00R 119.5(2)
C00E C00G C00R 123.6(2)
C00V C00H C00B 111.0(2)
C00V C00H C00X 110.7(2)
C00B C00H C00X 111.9(2)
C00V C00H H00D 107.7
C00B C00H H00D 107.7
C00X C00H H00D 107.7
C00F C00J C00N 120.7(2)
C00F C00J H00E 119.7
C00N C00J H00E 119.7
C00P C00L C00C 121.3(2)
C00P C00L H00F 119.3
C00C C00L H00F 119.3
C011 C00M C00Y 109.8(3)
C011 C00M C00C 112.5(2)
C00Y C00M C00C 111.3(2)
C011 C00M H00G 107.7
C00Y C00M H00G 107.7
C00C C00M H00G 107.7
C00J C00N C00D 121.1(2)
C00J C00N H00H 119.4
C00D C00N H00H 119.4
C1 C00P C00L 120.5(2)
C1 C00P H00I 119.7
C00L C00P H00I 119.7
C00D C00Q C00T 112.2(2)
C00D C00Q C00U 110.7(2)
C00T C00Q C00U 108.7(2)
C00D C00Q H00J 108.4
C00T C00Q H00J 108.4
C00U C00Q H00J 108.4
C00G C00R C00Z 110.5(2)
C00G C00R C00W 111.0(2)
C00Z C00R C00W 111.0(3)
C00G C00R H00K 108.1
C00Z C00R H00K 108.1
C00W C00R H00K 108.1
C00Q C00T H00L 109.5
C00Q C00T H00M 109.5
H00L C00T H00M 109.5
C00Q C00T H00N 109.5
H00L C00T H00N 109.5
H00M C00T H00N 109.5
C00Q C00U H00O 109.5
C00Q C00U H00P 109.5
H00O C00U H00P 109.5
C00Q C00U H00Q 109.5
H00O C00U H00Q 109.5
H00P C00U H00Q 109.5
C00H C00V H00R 109.5
C00H C00V H00S 109.5
H00R C00V H00S 109.5
C00H C00V H00T 109.5
H00R C00V H00T 109.5
H00S C00V H00T 109.5
C00R C00W H00U 109.5
C00R C00W H00V 109.5
H00U C00W H00V 109.5
C00R C00W H00W 109.5
H00U C00W H00W 109.5
H00V C00W H00W 109.5
C00H C00X H00X 109.5
C00H C00X H00Y 109.5
H00X C00X H00Y 109.5
C00H C00X H00Z 109.5
H00X C00X H00Z 109.5
H00Y C00X H00Z 109.5
C00M C00Y H01A 109.5
C00M C00Y H01B 109.5
H01A C00Y H01B 109.5
C00M C00Y H01C 109.5
H01A C00Y H01C 109.5
H01B C00Y H01C 109.5
C00R C00Z H01D 109.5
C00R C00Z H01E 109.5
H01D C00Z H01E 109.5
C00R C00Z H01F 109.5
H01D C00Z H01F 109.5
H01E C00Z H01F 109.5
C00M C011 H01G 109.5
C00M C011 H01H 109.5
H01G C011 H01H 109.5
C00M C011 H01I 109.5
H01G C011 H01I 109.5
H01H C011 H01I 109.5
F02A C013 F03A 84(2)
F02A C013 F01A 101.5(10)
F03A C013 F01A 111.8(11)
F01B C013 F03B 99.5(11)
F01B C013 F02B 117.6(13)
F03B C013 F02B 124.1(10)
F02A C013 S01 117.5(8)
F03A C013 S01 122.8(8)
F01A C013 S01 114.2(8)
F01B C013 S01 108.7(6)
F03B C013 S01 98.5(12)
F02B C013 S01 106.3(8)
C013 F02A F03A 50.1(14)
C013 F03A F02A 46.3(10)
C007 Se1 C2 98.16(12)
C00P C1 C00G 120.8(2)
C00P C1 H1B 119.6
C00G C1 H1B 119.6
Se1 C2 H2B 109.5
Se1 C2 H2C 109.5
H2B C2 H2C 109.5
Se1 C2 H2D 109.5
H2B C2 H2D 109.5
H2C C2 H2D 109.5

loop_
_geom_bond_atom_site_label_1
_geom_bond_atom_site_label_2
_geom_bond_distance
S01 O3 1.423(2)
S01 O1 1.424(2)
S01 O2 1.435(2)
S01 C013 1.788(4)
N003 C007 1.341(3)
N003 C00A 1.378(3)
N003 C008 1.452(3)
N005 C007 1.341(3)
N005 C009 1.394(3)
N005 C00E 1.450(3)
C007 Se1 1.889(2)
C008 C00B 1.393(3)
C008 C00D 1.396(3)
C009 C00A 1.320(3)
C009 H00A 0.9500
C00A H00B 0.9500
C00B C00F 1.386(3)
C00B C00H 1.515(3)
C00C C00L 1.384(3)
C00C C00E 1.393(3)
C00C C00M 1.518(3)
C00D C00N 1.388(3)
C00D C00Q 1.514(3)
C00E C00G 1.391(3)
C00F C00J 1.373(4)
C00F H00C 0.9500
C00G C1 1.389(3)
C00G C00R 1.512(3)
C00H C00V 1.515(4)
C00H C00X 1.526(4)
C00H H00D 1.0000
C00J C00N 1.376(4)
C00J H00E 0.9500
C00L C00P 1.379(4)
C00L H00F 0.9500
C00M C011 1.515(4)
C00M C00Y 1.518(4)
C00M H00G 1.0000
C00N H00H 0.9500
C00P C1 1.375(4)
C00P H00I 0.9500
C00Q C00T 1.523(4)
C00Q C00U 1.529(4)
C00Q H00J 1.0000
C00R C00Z 1.529(4)
C00R C00W 1.530(4)
C00R H00K 1.0000
C00T H00L 0.9800
C00T H00M 0.9800
C00T H00N 0.9800
C00U H00O 0.9800
C00U H00P 0.9800
C00U H00Q 0.9800
C00V H00R 0.9800
C00V H00S 0.9800
C00V H00T 0.9800
C00W H00U 0.9800
C00W H00V 0.9800
C00W H00W 0.9800
C00X H00X 0.9800
C00X H00Y 0.9800
C00X H00Z 0.9800
C00Y H01A 0.9800
C00Y H01B 0.9800
C00Y H01C 0.9800
C00Z H01D 0.9800
C00Z H01E 0.9800
C00Z H01F 0.9800
C011 H01G 0.9800
C011 H01H 0.9800
C011 H01I 0.9800
C013 F02A 1.127(16)
C013 F03A 1.197(12)
C013 F01A 1.310(15)
C013 F01B 1.357(16)
C013 F03B 1.55(2)
C013 F02B 1.56(2)
F02A F03A 1.55(5)
Se1 C2 1.921(3)
C1 H1B 0.9500
C2 H2B 0.9800
C2 H2C 0.9800
C2 H2D 0.9800
